data_7101327
loop_
_publ_author_name
'Bart Hessen'
'Sergio Bambirra'
'Shaozhong Ge'
'Auke Meetsma'

_publ_section_title
;
The 6-amino-6-methyl-1,4-diazepine group as ancillary
ligand framework for neutral and cationic scandium and yttrium alkyls
;
_journal_issue 31
_journal_name_full 'Chemical Communications'
_journal_paper_doi 10.1039/b606384e
_journal_year 2006
_chemical_compound_source 'see text'
_chemical_formula_moiety 'C22 H56 N3 Sc Si3'
_chemical_formula_sum 'C22 H56 N3 Sc Si3'
_chemical_formula_weight 491.92
_chemical_name_systematic ?
_space_group_IT_number 14
_symmetry_cell_setting monoclinic
_symmetry_space_group_name_Hall '-P 2ybc'
_symmetry_space_group_name_H-M 'P 1 21/c 1'
_atom_sites_solution_hydrogens geom
_atom_sites_solution_primary heavy
_atom_sites_solution_secondary direct
_audit_creation_date '2006-01-31 16:44:17'
_audit_creation_method
;
PLATON <TABLE ACC> option (version :: 300106)
SHELXL97-2 & Manual Editing
;
_audit_update_record
;
?
;
_cell_angle_alpha 90
_cell_angle_beta 95.799(1)
_cell_angle_gamma 90
_cell_formula_units_Z 8
_cell_length_a 18.418(1)
_cell_length_b 17.990(1)
_cell_length_c 18.694(1)
_cell_measurement_reflns_used 7628
_cell_measurement_temperature 100(1)
_cell_measurement_theta_max 27.85
_cell_measurement_theta_min 2.19
_cell_volume 6162.4(6)
_computing_cell_refinement 'SAINTPLUS, Version 6.02A, (Bruker, 2000)'
_computing_data_collection 'SMART, Version 5.624, (Bruker, 2001)'
_computing_data_reduction 'XPREP, Version 5.1/NT, (Bruker, 2000)'
_computing_molecular_graphics
;
PLUTO (Meetsma, 2005)
PLATON (Spek, 2003)
;
_computing_publication_material 'PLATON (Spek, 2003)'
_computing_structure_refinement 'SHELXL-97 (Sheldrick, 1997)'
_computing_structure_solution
;
DIRDIF-99 (Beurskens et al., 1999)
;
_diffrn_ambient_temperature 100(1)
_diffrn_detector_area_resol_mean '4096x4096 / 62x62 (binned 512)'
_diffrn_measured_fraction_theta_full 0.995
_diffrn_measured_fraction_theta_max 0.991
_diffrn_measurement_device_type
;
Bruker Smart Apex; CCD area detector
;
_diffrn_measurement_method '\f and \w scans'
_diffrn_radiation_detector
;
CCD area-detector
;
_diffrn_radiation_monochromator 'parallel mounted graphite'
_diffrn_radiation_source 'fine focus sealed Siemens Mo tube '
_diffrn_radiation_type MoK\a
_diffrn_radiation_wavelength 0.71073
_diffrn_reflns_av_R_equivalents 0.1157
_diffrn_reflns_av_sigmaI/netI 0.1319
_diffrn_reflns_limit_h_max 18
_diffrn_reflns_limit_h_min -22
_diffrn_reflns_limit_k_max 22
_diffrn_reflns_limit_k_min -22
_diffrn_reflns_limit_l_max 23
_diffrn_reflns_limit_l_min -22
_diffrn_reflns_number 41674
_diffrn_reflns_reduction_process
;
Intensity data were corrected for Lorentz and polarization
effects, decay and absorption and reduced to F~o~^2^
using SAINT (Bruker, 2000) and SADABS (Sheldrick, 2001)
;
_diffrn_reflns_theta_full 25.00
_diffrn_reflns_theta_max 26.02
_diffrn_reflns_theta_min 2.26
_diffrn_standards_decay_% 0
_diffrn_standards_number 0
_exptl_absorpt_coefficient_mu 0.368
_exptl_absorpt_correction_T_max 0.9534
_exptl_absorpt_correction_T_min 0.8804
_exptl_absorpt_correction_type multi-scan
_exptl_absorpt_process_details '(SADABS, Sheldrick, Bruker, 2001))'
_exptl_crystal_colour colorless
_exptl_crystal_density_diffrn 1.060
_exptl_crystal_density_method 'not measured'
_exptl_crystal_description block
_exptl_crystal_F_000 2176
_exptl_crystal_size_max 0.28
_exptl_crystal_size_mid 0.21
_exptl_crystal_size_min 0.13
_refine_diff_density_max 0.393
_refine_diff_density_min -0.358
_refine_diff_density_rms 0.076
_refine_ls_extinction_method none
_refine_ls_goodness_of_fit_ref 0.964
_refine_ls_hydrogen_treatment refall
_refine_ls_matrix_type full
_refine_ls_number_parameters 971
_refine_ls_number_reflns 12024
_refine_ls_number_restraints 0
_refine_ls_restrained_S_all 0.964
_refine_ls_R_factor_all 0.1162
_refine_ls_R_factor_gt 0.0544
_refine_ls_shift/su_max 0.001
_refine_ls_shift/su_mean 0.000
_refine_ls_structure_factor_coef Fsqd
_refine_ls_weighting_details 'calc w=1/[\s^2^(Fo^2^)+(0.0327P)^2^+0.0P] where P=(Fo^2^+2Fc^2^)/3'
_refine_ls_weighting_scheme calc
_refine_ls_wR_factor_gt 0.0908
_refine_ls_wR_factor_ref 0.1084
_reflns_number_gt 7135
_reflns_number_total 12024
_reflns_threshold_expression I>2\s(I)
_cod_data_source_file b606384e.txt
_cod_depositor_comments
;
The following automatic conversions were performed:
'_symmetry_cell_setting' value 'Monoclinic' changed to 'monoclinic'
according to '/home/saulius/struct/CIF-dictionaries/cif_core.dic'
dictionary named 'cif_core.dic' version 2.4.1 from
2010-06-29.

'_exptl_absorpt_correction_type' value 'Multi-Scan' changed
to 'multi-scan' according to
'/home/saulius/struct/CIF-dictionaries/cif_core.dic' dictionary named
'cif_core.dic' version 2.4.1 from 2010-06-29.

Automatic conversion script
Id: cif_fix_enum 1527 2010-12-29 10:47:43Z saulius 
;
_cod_original_sg_symbol_H-M 'P 21/c'
_cod_database_code 7101327

loop_
_symmetry_equiv_pos_site_id
_symmetry_equiv_pos_as_xyz
1 x,y,z
2 -x,1/2+y,1/2-z
3 -x,-y,-z
4 x,1/2-y,1/2+z

loop_
_atom_site_aniso_label
_atom_site_aniso_U_11
_atom_site_aniso_U_22
_atom_site_aniso_U_33
_atom_site_aniso_U_23
_atom_site_aniso_U_13
_atom_site_aniso_U_12
Sc1 0.0119(4) 0.0139(3) 0.0104(3) -0.0004(3) 0.0005(3) -0.0007(3)
Si11 0.0170(6) 0.0162(5) 0.0167(5) 0.0007(4) 0.0030(4) -0.0017(4)
Si12 0.0187(6) 0.0177(5) 0.0147(5) 0.0016(4) -0.0025(4) -0.0003(4)
Si13 0.0189(6) 0.0191(5) 0.0143(5) -0.0031(4) 0.0038(4) -0.0015(4)
N11 0.0122(17) 0.0177(15) 0.0149(15) 0.0017(12) -0.0016(13) 0.0030(12)
N12 0.0189(18) 0.0193(15) 0.0120(15) -0.0010(12) 0.0047(13) -0.0027(13)
N13 0.0124(17) 0.0178(14) 0.0153(15) 0.0011(12) 0.0014(13) 0.0033(12)
C11 0.017(2) 0.026(2) 0.018(2) -0.0015(18) 0.0019(18) 0.0061(17)
C12 0.019(2) 0.0190(19) 0.015(2) 0.0012(16) 0.0016(17) -0.0005(17)
C13 0.014(2) 0.0206(18) 0.0107(18) -0.0043(14) -0.0008(15) 0.0008(15)
C14 0.017(2) 0.0202(19) 0.021(2) -0.0045(16) 0.0014(17) -0.0048(16)
C15 0.034(3) 0.0158(19) 0.023(2) 0.0044(17) 0.009(2) -0.0043(18)
C16 0.017(2) 0.030(2) 0.024(2) -0.0040(18) 0.0020(19) -0.0079(17)
C17 0.010(2) 0.031(2) 0.022(2) -0.0053(18) -0.0047(17) -0.0002(16)
C18 0.020(2) 0.028(2) 0.023(2) 0.0008(19) 0.004(2) 0.0102(19)
C19 0.014(2) 0.025(2) 0.015(2) -0.0004(16) -0.0011(16) -0.0025(16)
C110 0.024(3) 0.029(2) 0.016(2) -0.0085(18) 0.0009(19) -0.0009(19)
C111 0.020(2) 0.0197(19) 0.016(2) -0.0007(16) 0.0058(18) 0.0019(16)
C112 0.032(3) 0.023(2) 0.026(2) 0.0002(19) 0.004(2) -0.001(2)
C113 0.021(2) 0.035(2) 0.021(2) -0.001(2) 0.0018(19) -0.0007(19)
C114 0.030(3) 0.025(2) 0.026(2) -0.0054(18) 0.006(2) -0.011(2)
C115 0.016(2) 0.019(2) 0.015(2) 0.0013(15) 0.0006(17) -0.0014(16)
C116 0.024(3) 0.030(2) 0.025(2) -0.006(2) -0.010(2) 0.0070(19)
C117 0.024(3) 0.023(2) 0.016(2) -0.0010(17) 0.0024(19) -0.0016(18)
C118 0.040(3) 0.028(2) 0.024(2) 0.0068(18) -0.002(2) -0.007(2)
C119 0.015(2) 0.023(2) 0.016(2) -0.0024(16) -0.0006(17) -0.0035(16)
C120 0.027(3) 0.027(2) 0.021(2) -0.0093(18) 0.004(2) -0.0020(19)
C121 0.027(3) 0.027(2) 0.028(2) -0.0010(19) 0.005(2) 0.004(2)
C122 0.032(3) 0.016(2) 0.026(2) -0.0047(18) 0.008(2) -0.0007(19)
Sc2 0.0114(4) 0.0136(3) 0.0133(3) 0.0006(3) 0.0015(3) 0.0016(3)
Si21 0.0130(6) 0.0269(5) 0.0211(6) 0.0071(4) 0.0008(4) 0.0031(4)
Si22 0.0163(6) 0.0148(5) 0.0307(6) 0.0025(4) 0.0002(5) -0.0002(4)
Si23 0.0218(6) 0.0302(6) 0.0200(6) 0.0000(4) 0.0069(5) 0.0042(5)
N21 0.0167(17) 0.0197(15) 0.0159(16) -0.0012(12) 0.0023(13) 0.0021(12)
N22 0.0157(17) 0.0205(15) 0.0135(15) 0.0000(12) -0.0005(13) 0.0005(12)
N23 0.0113(16) 0.0196(15) 0.0187(16) -0.0005(12) 0.0036(13) -0.0002(12)
C21 0.038(3) 0.032(2) 0.022(2) -0.0032(19) 0.009(2) 0.007(2)
C22 0.018(2) 0.030(2) 0.024(2) 0.0058(19) 0.0069(19) 0.0032(18)
C23 0.020(2) 0.0255(19) 0.0090(18) 0.0042(14) 0.0006(16) 0.0016(16)
C24 0.018(2) 0.034(2) 0.014(2) 0.0032(18) -0.0010(17) 0.0016(18)
C25 0.016(2) 0.037(2) 0.022(2) -0.001(2) -0.0027(19) -0.0031(19)
C26 0.017(2) 0.031(2) 0.025(2) 0.0087(18) 0.0027(19) 0.0089(18)
C27 0.021(2) 0.016(2) 0.035(3) 0.0039(17) 0.008(2) 0.0032(16)
C28 0.034(3) 0.019(2) 0.027(2) -0.0017(17) 0.005(2) -0.0066(19)
C29 0.018(2) 0.0218(19) 0.019(2) 0.0063(16) 0.0002(17) 0.0030(16)
C210 0.023(3) 0.040(3) 0.019(2) 0.0051(19) 0.0024(19) 0.002(2)
C211 0.018(2) 0.026(2) 0.020(2) 0.0000(17) -0.0002(18) 0.0027(17)
C212 0.020(3) 0.035(2) 0.028(3) 0.000(2) 0.006(2) -0.002(2)
C213 0.018(3) 0.027(2) 0.059(3) 0.004(2) 0.001(2) 0.006(2)
C214 0.038(4) 0.088(4) 0.036(3) 0.025(3) 0.003(3) 0.026(3)
C215 0.017(2) 0.025(2) 0.027(2) 0.0000(17) 0.0034(19) 0.0042(17)
C216 0.017(3) 0.021(2) 0.080(4) -0.007(2) 0.003(3) -0.0006(19)
C217 0.052(4) 0.035(3) 0.043(3) 0.016(2) -0.011(3) -0.018(3)
C218 0.025(3) 0.029(3) 0.056(3) 0.006(2) 0.010(2) -0.004(2)
C219 0.019(2) 0.020(2) 0.023(2) 0.0000(17) 0.0063(17) -0.0002(17)
C220 0.041(4) 0.068(4) 0.042(3) 0.024(3) 0.010(3) 0.016(3)
C221 0.040(3) 0.048(3) 0.031(3) 0.000(2) 0.021(2) 0.011(2)
C222 0.041(4) 0.060(4) 0.031(3) -0.023(3) 0.003(3) -0.003(3)

loop_
_atom_site_label
_atom_site_type_symbol
_atom_site_thermal_displace_type
_atom_site_fract_x
_atom_site_fract_y
_atom_site_fract_z
_atom_site_occupancy
_atom_site_U_iso_or_equiv
Sc1 Sc Uani 0.56844(3) 0.12363(3) 0.31174(3) 1.000 0.0121(2)
Si11 Si Uani 0.68628(5) 0.29695(5) 0.29317(5) 1.000 0.0166(3)
Si12 Si Uani 0.70520(5) 0.08852(5) 0.46532(5) 1.000 0.0173(3)
Si13 Si Uani 0.44720(5) 0.22201(5) 0.43613(5) 1.000 0.0173(3)
N11 N Uani 0.61089(14) 0.07532(13) 0.19743(13) 1.000 0.0151(9)
N12 N Uani 0.50884(15) 0.00192(14) 0.28995(13) 1.000 0.0165(9)
N13 N Uani 0.46533(14) 0.12556(14) 0.21224(14) 1.000 0.0152(9)
C11 C Uani 0.6809(2) 0.0334(2) 0.2027(2) 1.000 0.0203(12)
C12 C Uani 0.6237(2) 0.14139(19) 0.15199(19) 1.000 0.0177(11)
C13 C Uani 0.54763(18) 0.02821(17) 0.16595(16) 1.000 0.0152(11)
C14 C Uani 0.5335(2) -0.03038(18) 0.22274(19) 1.000 0.0194(11)
C15 C Uani 0.5250(3) -0.0526(2) 0.3496(2) 1.000 0.0239(14)
C16 C Uani 0.4283(2) 0.0142(2) 0.2795(2) 1.000 0.0237(12)
C17 C Uani 0.4072(2) 0.0905(2) 0.2492(2) 1.000 0.0214(12)
C18 C Uani 0.4377(2) 0.1995(2) 0.1856(2) 1.000 0.0235(12)
C19 C Uani 0.4811(2) 0.0785(2) 0.15028(19) 1.000 0.0182(12)
C110 C Uani 0.5612(2) -0.0120(2) 0.0968(2) 1.000 0.0231(14)
C111 C Uani 0.6020(2) 0.24420(18) 0.3022(2) 1.000 0.0183(11)
C112 C Uani 0.6850(3) 0.3365(2) 0.1999(2) 1.000 0.0269(14)
C113 C Uani 0.7735(2) 0.2416(2) 0.3078(2) 1.000 0.0257(12)
C114 C Uani 0.6976(3) 0.3764(2) 0.3594(2) 1.000 0.0268(14)
C115 C Uani 0.6706(2) 0.0750(2) 0.37035(18) 1.000 0.0167(12)
C116 C Uani 0.8056(2) 0.0664(2) 0.4832(2) 1.000 0.0272(14)
C117 C Uani 0.6942(2) 0.1870(2) 0.4956(2) 1.000 0.0210(14)
C118 C Uani 0.6559(3) 0.0265(2) 0.5256(2) 1.000 0.0310(14)
C119 C Uani 0.4950(2) 0.14065(19) 0.40346(18) 1.000 0.0182(12)
C120 C Uani 0.5120(2) 0.2918(2) 0.4821(2) 1.000 0.0249(14)
C121 C Uani 0.3821(2) 0.1980(2) 0.5037(2) 1.000 0.0272(14)
C122 C Uani 0.3920(2) 0.2759(2) 0.3641(2) 1.000 0.0243(14)
H11 H Uiso 0.6958(16) 0.0217(15) 0.1522(16) 1.000 0.014(8)
H11' H Uiso 0.6767(17) -0.0108(18) 0.2292(16) 1.000 0.023(10)
H11" H Uiso 0.7191(17) 0.0656(16) 0.2291(16) 1.000 0.018(9)
H12 H Uiso 0.6694(16) 0.1646(15) 0.1741(14) 1.000 0.008(8)
H12' H Uiso 0.5837(18) 0.1806(18) 0.1532(16) 1.000 0.029(10)
H12" H Uiso 0.6289(16) 0.1282(16) 0.1004(17) 1.000 0.021(9)
H14 H Uiso 0.4957(17) -0.0647(16) 0.2017(15) 1.000 0.016(8)
H14' H Uiso 0.5823(16) -0.0586(15) 0.2399(15) 1.000 0.012(8)
H15 H Uiso 0.4974(17) -0.1026(17) 0.3393(16) 1.000 0.023(9)
H15' H Uiso 0.5074(16) -0.0324(15) 0.3918(16) 1.000 0.009(8)
H15" H Uiso 0.580(2) -0.0607(18) 0.3530(18) 1.000 0.035(11)
H16 H Uiso 0.4100(16) 0.0080(15) 0.3243(16) 1.000 0.009(9)
H16' H Uiso 0.4069(16) -0.0236(16) 0.2499(16) 1.000 0.017(9)
H17 H Uiso 0.3631(16) 0.0904(14) 0.2168(15) 1.000 0.009(8)
H17' H Uiso 0.3975(15) 0.1228(15) 0.2890(16) 1.000 0.008(8)
H18 H Uiso 0.3931(18) 0.1935(16) 0.1552(17) 1.000 0.022(9)
H18' H Uiso 0.4739(19) 0.2218(17) 0.1578(17) 1.000 0.025(10)
H18" H Uiso 0.4291(16) 0.2298(16) 0.2272(17) 1.000 0.016(9)
H19 H Uiso 0.4906(16) 0.1106(16) 0.1131(16) 1.000 0.012(9)
H19' H Uiso 0.4378(16) 0.0477(15) 0.1336(15) 1.000 0.013(8)
H110 H Uiso 0.5738(18) 0.0212(18) 0.0595(18) 1.000 0.029(10)
H110' H Uiso 0.518(2) -0.0335(18) 0.0776(18) 1.000 0.034(11)
H110" H Uiso 0.5978(18) -0.0528(18) 0.1049(16) 1.000 0.028(10)
H111 H Uiso 0.566(2) 0.268(2) 0.271(2) 1.000 0.048(12)
H111' H Uiso 0.5906(19) 0.2522(18) 0.3468(19) 1.000 0.032(11)
H112 H Uiso 0.6896(19) 0.299(2) 0.1680(19) 1.000 0.038(12)
H112' H Uiso 0.723(2) 0.370(2) 0.196(2) 1.000 0.058(14)
H112" H Uiso 0.644(2) 0.364(2) 0.186(2) 1.000 0.051(13)
H113 H Uiso 0.784(2) 0.218(2) 0.356(2) 1.000 0.047(12)
H113' H Uiso 0.815(2) 0.272(2) 0.3012(18) 1.000 0.039(12)
H113" H Uiso 0.7733(18) 0.2084(18) 0.2723(18) 1.000 0.023(10)
H114 H Uiso 0.656(2) 0.408(2) 0.3580(19) 1.000 0.042(12)
H114' H Uiso 0.740(2) 0.405(2) 0.355(2) 1.000 0.049(13)
H114" H Uiso 0.7055(17) 0.3570(17) 0.4070(18) 1.000 0.025(10)
H115 H Uiso 0.6746(17) 0.0227(18) 0.3604(16) 1.000 0.025(9)
H115' H Uiso 0.7029(19) 0.0960(18) 0.3465(18) 1.000 0.027(11)
H116 H Uiso 0.816(2) 0.017(2) 0.4734(18) 1.000 0.045(12)
H116' H Uiso 0.8219(19) 0.0749(18) 0.531(2) 1.000 0.037(11)
H116" H Uiso 0.833(2) 0.097(2) 0.456(2) 1.000 0.063(16)
H117 H Uiso 0.7125(19) 0.2215(19) 0.4648(19) 1.000 0.036(11)
H117' H Uiso 0.7192(18) 0.1935(17) 0.5448(19) 1.000 0.032(10)
H117" H Uiso 0.642(2) 0.1962(18) 0.4970(18) 1.000 0.036(11)
H118 H Uiso 0.603(2) 0.036(2) 0.521(2) 1.000 0.056(14)
H118' H Uiso 0.672(2) 0.0355(19) 0.578(2) 1.000 0.050(12)
H118" H Uiso 0.666(2) -0.024(2) 0.5203(18) 1.000 0.043(12)
H119 H Uiso 0.4608(18) 0.1009(17) 0.4045(16) 1.000 0.027(10)
H119' H Uiso 0.5315(18) 0.1290(16) 0.4395(17) 1.000 0.019(9)
H120 H Uiso 0.5370(16) 0.2717(16) 0.5280(17) 1.000 0.018(9)
H120' H Uiso 0.485(2) 0.335(2) 0.4939(19) 1.000 0.045(12)
H120" H Uiso 0.549(2) 0.3091(18) 0.4549(18) 1.000 0.032(11)
H121 H Uiso 0.3439(19) 0.1682(18) 0.4859(17) 1.000 0.026(10)
H121' H Uiso 0.3585(19) 0.2375(19) 0.5215(18) 1.000 0.032(11)
H121" H Uiso 0.4083(19) 0.1731(18) 0.5410(19) 1.000 0.033(11)
H122 H Uiso 0.4209(19) 0.3017(18) 0.3331(18) 1.000 0.027(10)
H122' H Uiso 0.3633(17) 0.3089(17) 0.3836(16) 1.000 0.016(9)
H122" H Uiso 0.3570(18) 0.2425(18) 0.3348(17) 1.000 0.028(10)
Sc2 Sc Uani 0.09137(3) 0.14360(3) 0.20218(3) 1.000 0.0128(2)
Si21 Si Uani -0.08889(5) 0.20152(5) 0.09287(5) 1.000 0.0204(3)
Si22 Si Uani 0.16272(5) 0.33840(5) 0.18764(5) 1.000 0.0208(3)
Si23 Si Uani 0.18384(6) 0.10156(5) 0.03536(5) 1.000 0.0237(3)
N21 N Uani 0.01502(15) 0.13335(14) 0.30466(14) 1.000 0.0174(9)
N22 N Uani 0.17295(15) 0.09715(14) 0.30485(14) 1.000 0.0167(9)
N23 N Uani 0.07188(14) 0.00865(14) 0.23165(14) 1.000 0.0164(9)
C21 C Uani 0.0075(3) 0.2019(2) 0.3478(2) 1.000 0.0303(14)
C22 C Uani -0.0604(2) 0.1146(2) 0.2745(2) 1.000 0.0237(12)
C23 C Uani 0.05044(18) 0.07037(18) 0.34878(17) 1.000 0.0182(11)
C24 C Uani 0.13079(19) 0.0917(2) 0.36854(19) 1.000 0.0222(12)
C25 C Uani 0.2376(2) 0.1454(2) 0.3235(2) 1.000 0.0253(12)
C26 C Uani 0.2006(2) 0.0219(2) 0.2868(2) 1.000 0.0243(12)
C27 C Uani 0.1472(2) -0.0213(2) 0.2345(2) 1.000 0.0237(14)
C28 C Uani 0.0262(3) -0.0349(2) 0.1765(2) 1.000 0.0265(14)
C29 C Uani 0.0442(2) -0.00031(19) 0.30307(18) 1.000 0.0197(11)
C210 C Uani 0.0171(2) 0.0552(2) 0.4193(2) 1.000 0.0273(16)
C211 C Uani -0.0021(2) 0.1524(2) 0.11478(19) 1.000 0.0215(12)
C212 C Uani -0.1715(2) 0.1457(3) 0.1099(3) 1.000 0.0274(16)
C213 C Uani -0.0937(3) 0.2912(2) 0.1442(3) 1.000 0.0349(16)
C214 C Uani -0.1015(3) 0.2280(4) -0.0046(3) 1.000 0.054(2)
C215 C Uani 0.1137(2) 0.26498(19) 0.2315(2) 1.000 0.0229(12)
C216 C Uani 0.1656(3) 0.4280(2) 0.2401(3) 1.000 0.0395(18)
C217 C Uani 0.1141(3) 0.3585(3) 0.0969(3) 1.000 0.0444(19)
C218 C Uani 0.2611(2) 0.3186(3) 0.1774(3) 1.000 0.0363(17)
C219 C Uani 0.1848(2) 0.1204(2) 0.1323(2) 1.000 0.0204(12)
C220 C Uani 0.1579(3) 0.1864(3) -0.0206(3) 1.000 0.050(2)
C221 C Uani 0.2752(3) 0.0719(3) 0.0092(3) 1.000 0.0385(17)
C222 C Uani 0.1194(3) 0.0252(3) 0.0040(3) 1.000 0.044(2)
H21 H Uiso -0.0071(19) 0.2417(19) 0.3167(18) 1.000 0.035(11)
H21' H Uiso 0.0576(18) 0.2133(16) 0.3727(16) 1.000 0.017(9)
H21" H Uiso -0.026(2) 0.1936(18) 0.3844(19) 1.000 0.036(12)
H22 H Uiso -0.088(2) 0.0994(18) 0.3142(19) 1.000 0.038(11)
H22' H Uiso -0.0600(15) 0.0727(16) 0.2370(16) 1.000 0.012(8)
H22" H Uiso -0.0843(18) 0.1591(19) 0.2561(17) 1.000 0.033(10)
H24 H Uiso 0.1349(16) 0.1420(17) 0.3909(16) 1.000 0.019(9)
H24' H Uiso 0.1523(17) 0.0575(16) 0.4036(16) 1.000 0.020(9)
H25 H Uiso 0.2234(16) 0.1913(16) 0.3387(15) 1.000 0.008(8)
H25' H Uiso 0.2633(18) 0.1540(17) 0.2795(18) 1.000 0.024(10)
H25" H Uiso 0.2742(18) 0.1204(16) 0.3620(17) 1.000 0.026(9)
H26 H Uiso 0.2121(16) -0.0060(16) 0.3313(16) 1.000 0.014(8)
H26' H Uiso 0.2449(19) 0.0302(18) 0.2648(17) 1.000 0.029(11)
H27 H Uiso 0.1610(17) -0.0174(16) 0.1838(17) 1.000 0.018(9)
H27' H Uiso 0.1471(19) -0.073(2) 0.2467(18) 1.000 0.044(11)
H28 H Uiso 0.0254(18) -0.086(2) 0.1934(18) 1.000 0.037(11)
H28' H Uiso 0.0498(17) -0.0296(16) 0.1283(18) 1.000 0.022(9)
H28" H Uiso -0.0230(19) -0.0168(17) 0.1718(17) 1.000 0.025(10)
H29 H Uiso 0.0715(16) -0.0407(16) 0.3305(15) 1.000 0.014(8)
H29' H Uiso -0.0094(16) -0.0161(14) 0.2944(14) 1.000 0.008(8)
H210 H Uiso 0.0244(18) 0.0980(18) 0.4539(18) 1.000 0.032(10)
H210' H Uiso 0.038(2) 0.009(2) 0.4417(19) 1.000 0.052(12)
H210" H Uiso -0.0344(19) 0.0480(16) 0.4101(16) 1.000 0.022(10)
H211 H Uiso 0.031(2) 0.175(2) 0.086(2) 1.000 0.051(13)
H211' H Uiso -0.0084(19) 0.104(2) 0.0952(18) 1.000 0.040(11)
H212 H Uiso -0.176(2) 0.104(2) 0.087(2) 1.000 0.070(16)
H212' H Uiso -0.216(2) 0.169(2) 0.093(2) 1.000 0.052(13)
H212" H Uiso -0.172(2) 0.132(2) 0.158(2) 1.000 0.061(14)
H213 H Uiso -0.089(2) 0.288(2) 0.198(2) 1.000 0.059(14)
H213' H Uiso -0.135(2) 0.3155(19) 0.1325(19) 1.000 0.036(12)
H213" H Uiso -0.050(2) 0.324(2) 0.1325(19) 1.000 0.048(12)
H214 H Uiso -0.063(3) 0.260(2) -0.013(2) 1.000 0.075(19)
H214' H Uiso -0.143(2) 0.255(2) -0.015(2) 1.000 0.064(15)
H214" H Uiso -0.097(2) 0.182(2) -0.036(2) 1.000 0.054(14)
H215 H Uiso 0.067(2) 0.2790(19) 0.2259(19) 1.000 0.042(12)
H215' H Uiso 0.1294(19) 0.2672(18) 0.2813(19) 1.000 0.037(11)
H216 H Uiso 0.121(2) 0.442(2) 0.253(2) 1.000 0.060(15)
H216' H Uiso 0.184(2) 0.471(2) 0.211(2) 1.000 0.071(15)
H216" H Uiso 0.198(2) 0.418(2) 0.290(2) 1.000 0.071(15)
H217 H Uiso 0.114(2) 0.316(2) 0.066(2) 1.000 0.054(14)
H217' H Uiso 0.145(2) 0.398(2) 0.076(2) 1.000 0.065(14)
H217" H Uiso 0.060(3) 0.381(3) 0.096(3) 1.000 0.098(19)
H218 H Uiso 0.286(2) 0.308(2) 0.222(2) 1.000 0.051(14)
H218' H Uiso 0.284(2) 0.361(2) 0.159(2) 1.000 0.050(12)
H218" H Uiso 0.269(2) 0.276(2) 0.149(2) 1.000 0.054(14)
H219 H Uiso 0.2051(19) 0.1604(19) 0.1411(18) 1.000 0.031(11)
H219' H Uiso 0.217(2) 0.086(2) 0.1552(19) 1.000 0.044(12)
H220 H Uiso 0.107(2) 0.2014(18) -0.0146(17) 1.000 0.029(10)
H220' H Uiso 0.154(3) 0.174(2) -0.069(3) 1.000 0.077(18)
H220" H Uiso 0.196(3) 0.225(3) -0.011(2) 1.000 0.085(19)
H221 H Uiso 0.311(2) 0.110(2) 0.023(2) 1.000 0.049(13)
H221' H Uiso 0.280(2) 0.066(2) -0.036(2) 1.000 0.055(15)
H221" H Uiso 0.289(2) 0.026(2) 0.033(2) 1.000 0.061(14)
H222 H Uiso 0.125(2) -0.020(3) 0.031(2) 1.000 0.077(18)
H222' H Uiso 0.119(2) 0.0181(19) -0.047(2) 1.000 0.046(12)
H222" H Uiso 0.073(2) 0.039(2) 0.006(2) 1.000 0.060(16)

loop_
_atom_type_symbol
_atom_type_description
_atom_type_scat_dispersion_real
_atom_type_scat_dispersion_imag
_atom_type_scat_source
Si Si 0.0817 0.0704 'International Tables Vol C Tables 4.2.6.8 and 6.1.1.4'
Sc Sc 0.2519 0.3716 'International Tables Vol C Tables 4.2.6.8 and 6.1.1.4'
N N 0.0061 0.0033 'International Tables Vol C Tables 4.2.6.8 and 6.1.1.4'
H H 0.0000 0.0000 'International Tables Vol C Tables 4.2.6.8 and 6.1.1.4'
C C 0.0033 0.0016 'International Tables Vol C Tables 4.2.6.8 and 6.1.1.4'

loop_
_geom_angle_atom_site_label_1
_geom_angle_atom_site_label_2
_geom_angle_atom_site_label_3
_geom_angle
_geom_angle_publ_flag
N11 Sc1 N12 73.91(8) yes
N11 Sc1 N13 69.63(8) yes
N11 Sc1 C111 98.85(11) yes
N11 Sc1 C115 87.87(11) yes
N11 Sc1 C119 159.47(11) yes
N12 Sc1 N13 66.45(8) yes
N12 Sc1 C111 163.19(11) yes
N12 Sc1 C115 94.10(11) yes
N12 Sc1 C119 87.48(11) yes
N13 Sc1 C111 96.88(11) yes
N13 Sc1 C115 153.24(11) yes
N13 Sc1 C119 95.28(11) yes
C111 Sc1 C115 100.87(13) yes
C111 Sc1 C119 96.68(13) yes
C115 Sc1 C119 102.31(13) yes
N22 Sc2 N23 65.93(9) yes
N22 Sc2 C211 161.75(11) yes
N22 Sc2 C215 93.25(11) yes
N22 Sc2 C219 87.05(11) yes
N23 Sc2 C211 96.35(11) yes
N23 Sc2 C215 153.61(11) yes
N23 Sc2 C219 94.62(11) yes
C211 Sc2 C215 102.29(13) yes
C211 Sc2 C219 99.28(13) yes
C215 Sc2 C219 100.56(13) yes
N21 Sc2 N22 73.93(9) yes
N21 Sc2 N23 69.98(8) yes
N21 Sc2 C211 96.50(11) yes
N21 Sc2 C215 89.32(11) yes
N21 Sc2 C219 159.09(11) yes
C111 Si11 C112 110.4(2) yes
C111 Si11 C113 115.34(16) yes
C111 Si11 C114 111.6(2) yes
C112 Si11 C113 105.4(2) yes
C112 Si11 C114 108.16(16) yes
C113 Si11 C114 105.6(2) yes
C115 Si12 C116 112.35(17) yes
C115 Si12 C117 112.22(17) yes
C115 Si12 C118 110.98(18) yes
C116 Si12 C117 106.21(16) yes
C116 Si12 C118 107.0(2) yes
C117 Si12 C118 107.79(17) yes
C120 Si13 C122 104.86(16) yes
C119 Si13 C120 112.30(17) yes
C119 Si13 C121 113.51(16) yes
C119 Si13 C122 114.54(16) yes
C120 Si13 C121 105.38(17) yes
C121 Si13 C122 105.40(17) yes
C211 Si21 C212 114.02(19) yes
C211 Si21 C213 112.5(2) yes
C211 Si21 C214 111.0(2) yes
C212 Si21 C213 106.9(2) yes
C212 Si21 C214 106.1(3) yes
C213 Si21 C214 105.7(3) yes
C215 Si22 C216 111.8(2) yes
C215 Si22 C217 109.4(2) yes
C216 Si22 C217 107.0(2) yes
C216 Si22 C218 103.8(2) yes
C217 Si22 C218 108.8(2) yes
C215 Si22 C218 115.6(2) yes
C219 Si23 C220 112.0(2) yes
C219 Si23 C222 112.7(2) yes
C220 Si23 C221 105.6(2) yes
C219 Si23 C221 112.9(2) yes
C220 Si23 C222 107.7(2) yes
C221 Si23 C222 105.5(2) yes
Sc1 N11 C11 117.55(19) yes
C11 N11 C12 104.8(3) yes
C11 N11 C13 111.7(2) yes
C12 N11 C13 112.6(2) yes
Sc1 N11 C13 103.42(17) yes
Sc1 N11 C12 106.86(18) yes
Sc1 N12 C15 114.1(2) yes
Sc1 N12 C14 108.42(19) yes
C14 N12 C16 109.2(3) yes
C15 N12 C16 108.4(3) yes
Sc1 N12 C16 108.07(19) yes
C14 N12 C15 108.5(3) yes
Sc1 N13 C17 100.20(19) yes
C17 N13 C18 107.4(3) yes
Sc1 N13 C18 117.7(2) yes
Sc1 N13 C19 112.03(19) yes
C18 N13 C19 109.6(3) yes
C17 N13 C19 109.3(3) yes
Sc2 N21 C22 107.7(2) yes
Sc2 N21 C21 116.5(2) yes
C21 N21 C23 112.6(3) yes
Sc2 N21 C23 103.23(18) yes
C21 N21 C22 105.0(3) yes
C22 N21 C23 111.9(2) yes
Sc2 N22 C26 109.03(19) yes
C24 N22 C25 108.7(3) yes
C25 N22 C26 107.4(3) yes
Sc2 N22 C25 113.3(2) yes
C24 N22 C26 109.7(3) yes
Sc2 N22 C24 108.6(2) yes
Sc2 N23 C27 101.78(19) yes
C27 N23 C28 107.2(3) yes
C27 N23 C29 109.4(3) yes
C28 N23 C29 110.2(3) yes
Sc2 N23 C29 111.72(19) yes
Sc2 N23 C28 116.0(2) yes
C14 C13 C110 108.3(3) no
C14 C13 C19 110.5(3) no
N11 C13 C14 107.1(2) yes
N11 C13 C19 108.3(2) yes
N11 C13 C110 114.2(3) yes
C19 C13 C110 108.4(3) no
N12 C14 C13 113.6(3) yes
N12 C16 C17 113.3(3) yes
N13 C17 C16 113.0(3) yes
N13 C19 C13 113.8(3) yes
N11 C11 H11" 107.5(17) no
Sc1 C111 Si11 137.66(19) yes
H11' C11 H11" 109(3) no
N11 C11 H11' 110.2(19) no
H11 C11 H11' 111(2) no
H11 C11 H11" 109(2) no
N11 C11 H11 110.6(16) no
N11 C12 H12 105.9(15) no
H12 C12 H12" 110(2) no
H12 C12 H12' 107(2) no
N11 C12 H12' 112.4(18) no
H12' C12 H12" 109(2) no
N11 C12 H12" 113.1(17) no
C13 C14 H14 108.5(17) no
C13 C14 H14' 110.0(15) no
N12 C14 H14 108.5(18) no
N12 C14 H14' 104.7(15) no
H14 C14 H14' 112(2) no
H15' C15 H15" 115(3) no
N12 C15 H15" 105.2(19) no
Sc1 C115 Si12 127.42(18) yes
H15 C15 H15" 111(3) no
N12 C15 H15' 108.0(17) no
H15 C15 H15' 106(2) no
N12 C15 H15 111.9(17) no
H16 C16 H16' 106(3) no
C17 C16 H16 109.7(17) no
C17 C16 H16' 111.0(18) no
N12 C16 H16 107.9(18) no
N12 C16 H16' 108.8(19) no
C16 C17 H17 113.6(15) no
H17 C17 H17' 106(2) no
N13 C17 H17 108.2(17) no
N13 C17 H17' 107.5(16) no
C16 C17 H17' 108.3(17) no
H18 C18 H18" 110(3) no
N13 C18 H18' 108.5(19) no
N13 C18 H18 110.0(18) no
H18' C18 H18" 112(3) no
N13 C18 H18" 108.0(18) no
H18 C18 H18' 109(3) no
Sc1 C119 Si13 133.35(18) yes
C13 C19 H19' 109.4(17) no
C13 C19 H19 107.6(18) no
H19 C19 H19' 108(2) no
N13 C19 H19 107.1(18) no
N13 C19 H19' 110.4(17) no
C13 C110 H110 113(2) no
H110' C110 H110" 107(3) no
H110' C110 H110 104(3) no
C13 C110 H110" 112.8(17) no
C13 C110 H110' 109(2) no
H110" C110 H110 111(3) no
H111' C111 H111 107(3) no
Sc1 C111 H111 108(2) no
Sc1 C111 H111' 89(2) no
Si11 C111 H111' 106(2) no
Si11 C111 H111 105(2) no
Si11 C112 H112' 112(2) no
H112' C112 H112 108(3) no
H112" C112 H112 110(3) no
Si11 C112 H112" 114(2) no
Si11 C112 H112 110(2) no
H112' C112 H112" 103(3) no
Si11 C113 H113' 111(2) no
Si11 C113 H113" 108(2) no
Si11 C113 H113 116(2) no
H113" C113 H113 112(3) no
H113' C113 H113" 103(3) no
H113' C113 H113 106(3) no
Si11 C114 H114' 113(2) no
Si11 C114 H114" 109.3(19) no
Si11 C114 H114 114(2) no
H114' C114 H114" 103(3) no
H114" C114 H114 107(3) no
H114' C114 H114 110(3) no
Si12 C115 H115 106.8(18) no
Si12 C115 H115' 105(2) no
Sc1 C115 H115' 99(2) no
H115' C115 H115 105(3) no
Sc1 C115 H115 111.2(18) no
Si12 C116 H116' 111(2) no
Si12 C116 H116" 111(2) no
Si12 C116 H116 113(2) no
H116' C116 H116" 107(3) no
H116' C116 H116 107(3) no
H116" C116 H116 109(3) no
Si12 C117 H117" 107.7(19) no
Si12 C117 H117 113(2) no
Si12 C117 H117' 109.7(18) no
H117" C117 H117 109(3) no
H117' C117 H117" 109(3) no
H117' C117 H117 109(3) no
Si12 C118 H118" 114(2) no
H118' C118 H118 104(3) no
Si12 C118 H118 112(2) no
H118' C118 H118" 103(3) no
Si12 C118 H118' 112(2) no
H118" C118 H118 111(3) no
Si13 C119 H119' 105.9(19) no
H119' C119 H119 104(3) no
Sc1 C119 H119 110.7(19) no
Si13 C119 H119 105(2) no
Sc1 C119 H119' 94(2) no
Si13 C120 H120' 109(2) no
H120" C120 H120 107(3) no
H120' C120 H120 108(3) no
Si13 C120 H120" 116(2) no
Si13 C120 H120 111.5(17) no
H120' C120 H120" 106(3) no
Si13 C121 H121 114(2) no
H121' C121 H121" 110(3) no
H121' C121 H121 102(3) no
Si13 C121 H121" 107(2) no
Si13 C121 H121' 115(2) no
H121" C121 H121 108(3) no
H122' C122 H122 108(3) no
H122" C122 H122 109(3) no
Si13 C122 H122' 110.5(19) no
Si13 C122 H122" 110.8(19) no
Si13 C122 H122 113(2) no
H122' C122 H122" 104(3) no
N21 C23 C24 107.2(3) yes
N21 C23 C29 108.3(3) yes
N21 C23 C210 114.5(3) yes
C24 C23 C29 111.0(3) no
C24 C23 C210 107.3(3) no
C29 C23 C210 108.6(3) no
N22 C24 C23 113.0(3) yes
N22 C26 C27 113.1(3) yes
N23 C27 C26 112.2(3) yes
N23 C29 C23 113.5(3) yes
H21 C21 H21" 113(3) no
H21' C21 H21" 109(3) no
N21 C21 H21" 110.7(19) no
N21 C21 H21 109(2) no
N21 C21 H21' 106.7(17) no
H21 C21 H21' 109(3) no
N21 C22 H22 108(2) no
H22' C22 H22" 114(3) no
N21 C22 H22" 109(2) no
H22 C22 H22' 111(3) no
N21 C22 H22' 110.7(16) no
H22 C22 H22" 105(3) no
N22 C24 H24' 112.2(18) no
C23 C24 H24 111.0(17) no
N22 C24 H24 104.6(17) no
C23 C24 H24' 109.1(19) no
H24 C24 H24' 107(2) no
H25 C25 H25" 111(2) no
N22 C25 H25" 111.0(17) no
H25 C25 H25' 107(3) no
N22 C25 H25 110.5(19) no
N22 C25 H25' 109.4(19) no
H25' C25 H25" 108(3) no
N22 C26 H26 108.8(17) no
N22 C26 H26' 106.2(19) no
H26 C26 H26' 109(3) no
C27 C26 H26' 108.9(19) no
C27 C26 H26 110.7(17) no
C26 C27 H27 111.1(18) no
N23 C27 H27' 110(2) no
N23 C27 H27 105.3(18) no
C26 C27 H27' 111(2) no
H27 C27 H27' 107(3) no
H28 C28 H28" 108(3) no
N23 C28 H28" 110.4(19) no
H28 C28 H28' 113(3) no
N23 C28 H28 107(2) no
N23 C28 H28' 107.1(18) no
H28' C28 H28" 111(3) no
N23 C29 H29 109.9(17) no
N23 C29 H29' 107.5(15) no
H29 C29 H29' 108(2) no
C23 C29 H29' 109.6(15) no
C23 C29 H29 108.3(17) no
Sc2 C211 Si21 141.14(19) yes
Sc2 C215 Si22 131.75(19) yes
Sc2 C219 Si23 131.18(19) yes
C23 C210 H210' 110(2) no
C23 C210 H210" 110.2(18) no
C23 C210 H210 112.2(19) no
H210' C210 H210" 107(3) no
H210' C210 H210 111(3) no
H210" C210 H210 107(3) no
Sc2 C211 H211' 106(2) no
Sc2 C211 H211 87(2) no
Si21 C211 H211' 107(2) no
Si21 C211 H211 105(2) no
H211' C211 H211 104(3) no
Si21 C212 H212' 113(2) no
Si21 C212 H212" 113(2) no
Si21 C212 H212 115(2) no
H212' C212 H212" 110(3) no
H212' C212 H212 101(3) no
H212" C212 H212 104(3) no
Si21 C213 H213' 112(2) no
Si21 C213 H213" 108(2) no
Si21 C213 H213 117(2) no
H213' C213 H213" 109(3) no
H213' C213 H213 105(3) no
H213" C213 H213 105(3) no
Si21 C214 H214' 111(2) no
Si21 C214 H214" 110(2) no
Si21 C214 H214 107(2) no
H214' C214 H214" 115(3) no
H214' C214 H214 106(4) no
H214" C214 H214 107(3) no
Sc2 C215 H215' 108(2) no
Sc2 C215 H215 95(2) no
Si22 C215 H215' 107(2) no
Si22 C215 H215 105(2) no
H215' C215 H215 107(3) no
Si22 C216 H216' 111(2) no
Si22 C216 H216" 107(2) no
Si22 C216 H216 113(2) no
H216' C216 H216" 114(3) no
H216' C216 H216 107(3) no
H216" C216 H216 105(3) no
Si22 C217 H217' 104(2) no
Si22 C217 H217" 116(3) no
Si22 C217 H217 111(2) no
H217' C217 H217" 107(4) no
H217' C217 H217 107(3) no
H217" C217 H217 110(4) no
Si22 C218 H218' 111(2) no
Si22 C218 H218" 114(2) no
Si22 C218 H218 110(2) no
H218' C218 H218" 110(3) no
H218' C218 H218 107(3) no
H218" C218 H218 104(3) no
Sc2 C219 H219' 110(2) no
Sc2 C219 H219 95(2) no
Si23 C219 H219' 106(2) no
Si23 C219 H219 109(2) no
H219' C219 H219 104(3) no
Si23 C220 H220' 110(2) no
Si23 C220 H220" 109(3) no
Si23 C220 H220 110.3(19) no
H220' C220 H220" 109(4) no
H220' C220 H220 101(4) no
H220" C220 H220 117(4) no
Si23 C221 H221' 118(2) no
Si23 C221 H221" 109(2) no
Si23 C221 H221 110(2) no
H221' C221 H221" 107(3) no
H221' C221 H221 102(3) no
H221" C221 H221 110(3) no
Si23 C222 H222' 111(2) no
Si23 C222 H222" 111(2) no
Si23 C222 H222 115(2) no
H222' C222 H222" 100(3) no
H222' C222 H222 114(3) no
H222" C222 H222 105(3) no

loop_
_geom_bond_atom_site_label_1
_geom_bond_atom_site_label_2
_geom_bond_distance
_geom_bond_publ_flag
Sc1 N11 2.504(3) yes
Sc1 N12 2.465(3) yes
Sc1 N13 2.521(3) yes
Sc1 C111 2.267(3) yes
Sc1 C115 2.256(4) yes
Sc1 C119 2.309(4) yes
Sc2 C215 2.279(3) yes
Sc2 C219 2.301(4) yes
Sc2 N23 2.523(3) yes
Sc2 N21 2.495(3) yes
Sc2 N22 2.461(3) yes
Sc2 C211 2.256(4) yes
Si11 C113 1.886(4) yes
Si11 C111 1.842(4) yes
Si11 C112 1.881(4) yes
Si11 C114 1.889(4) yes
Si12 C115 1.841(4) yes
Si12 C116 1.888(4) yes
Si12 C118 1.883(4) yes
Si12 C117 1.877(4) yes
Si13 C121 1.878(4) yes
Si13 C120 1.879(4) yes
Si13 C119 1.844(4) yes
Si13 C122 1.874(4) yes
Si21 C211 1.836(4) yes
Si21 C214 1.875(6) yes
Si21 C213 1.884(4) yes
Si21 C212 1.877(4) yes
Si22 C216 1.885(4) yes
Si22 C215 1.839(4) yes
Si22 C217 1.872(6) yes
Si22 C218 1.875(4) yes
Si23 C219 1.842(4) yes
Si23 C221 1.877(6) yes
Si23 C222 1.871(6) yes
Si23 C220 1.884(6) yes
N11 C13 1.511(4) yes
N11 C11 1.488(4) yes
N11 C12 1.494(4) yes
N12 C14 1.496(4) yes
N12 C15 1.492(4) yes
N12 C16 1.493(5) yes
N13 C18 1.492(4) yes
N13 C19 1.487(4) yes
N13 C17 1.473(5) yes
N21 C23 1.510(4) yes
N21 C22 1.484(5) yes
N21 C21 1.488(4) yes
N22 C24 1.489(4) yes
N22 C25 1.486(5) yes
N22 C26 1.497(4) yes
N23 C27 1.484(5) yes
N23 C28 1.486(5) yes
N23 C29 1.485(4) yes
C13 C14 1.537(5) no
C13 C110 1.524(5) no
C13 C19 1.528(5) no
C16 C17 1.520(5) no
C11 H11" 1.00(3) no
C11 H11 1.03(3) no
C11 H11' 0.94(3) no
C12 H12' 1.02(3) no
C12 H12 0.99(3) no
C12 H12" 1.01(3) no
C14 H14 0.98(3) no
C14 H14' 1.05(3) no
C15 H15" 1.02(4) no
C15 H15 1.04(3) no
C15 H15' 0.96(3) no
C16 H16 0.94(3) no
C16 H16' 0.94(3) no
C17 H17' 0.98(3) no
C17 H17 0.96(3) no
C18 H18" 0.98(3) no
C18 H18 0.96(3) no
C18 H18' 0.97(3) no
C19 H19 0.93(3) no
C19 H19' 1.00(3) no
C110 H110 0.96(3) no
C110 H110' 0.92(4) no
C110 H110" 1.00(3) no
C111 H111 0.94(4) no
C111 H111' 0.89(4) no
C112 H112 0.91(4) no
C112 H112' 0.93(4) no
C112 H112" 0.92(4) no
C113 H113' 0.96(4) no
C113 H113" 0.89(3) no
C113 H113 1.00(4) no
C114 H114' 0.95(4) no
C114 H114" 0.95(3) no
C114 H114 0.95(4) no
C115 H115 0.96(3) no
C115 H115' 0.87(3) no
C116 H116" 0.93(4) no
C116 H116 0.93(4) no
C116 H116' 0.93(4) no
C117 H117' 0.99(4) no
C117 H117" 0.98(4) no
C117 H117 0.93(4) no
C118 H118" 0.94(4) no
C118 H118' 1.01(4) no
C118 H118 0.98(4) no
C119 H119' 0.93(3) no
C119 H119 0.95(3) no
C120 H120 1.00(3) no
C120 H120' 0.96(4) no
C120 H120" 0.94(4) no
C121 H121 0.92(3) no
C121 H121" 0.92(4) no
C121 H121' 0.91(3) no
C122 H122" 1.00(3) no
C122 H122 0.95(3) no
C122 H122' 0.90(3) no
C23 C24 1.537(5) no
C23 C29 1.530(5) no
C23 C210 1.534(5) no
C26 C27 1.527(5) no
C21 H21 0.94(3) no
C21 H21' 1.01(3) no
C21 H21" 0.98(4) no
C22 H22 0.98(4) no
C22 H22' 1.03(3) no
C22 H22" 0.96(3) no
C24 H24 1.00(3) no
C24 H24' 0.96(3) no
C25 H25 0.92(3) no
C25 H25' 1.00(3) no
C25 H25" 1.04(3) no
C26 H26 0.98(3) no
C26 H26' 0.96(3) no
C27 H27 1.01(3) no
C27 H27' 0.96(4) no
C28 H28 0.97(4) no
C28 H28' 1.04(3) no
C28 H28" 0.96(4) no
C29 H29 1.00(3) no
C29 H29' 1.02(3) no
C210 H210' 0.99(4) no
C210 H210" 0.96(3) no
C210 H210 1.01(3) no
C211 H211' 0.95(4) no
C211 H211 0.95(4) no
C212 H212' 0.95(4) no
C212 H212" 0.93(4) no
C212 H212 0.86(4) no
C213 H213' 0.89(4) no
C213 H213" 1.04(4) no
C213 H213 1.00(4) no
C214 H214' 0.91(4) no
C214 H214" 1.02(4) no
C214 H214 0.94(5) no
C215 H215' 0.95(4) no
C215 H215 0.89(4) no
C216 H216' 1.02(4) no
C216 H216" 1.07(4) no
C216 H216 0.92(4) no
C217 H217' 1.01(4) no
C217 H217" 1.07(6) no
C217 H217 0.96(4) no
C218 H218' 0.95(4) no
C218 H218" 0.95(4) no
C218 H218 0.93(4) no
C219 H219' 0.93(4) no
C219 H219 0.82(4) no
C220 H220' 0.93(5) no
C220 H220" 0.99(6) no
C220 H220 0.99(4) no
C221 H221' 0.87(4) no
C221 H221" 0.96(4) no
C221 H221 0.97(4) no
C222 H222' 0.96(4) no
C222 H222" 0.89(4) no
C222 H222 0.96(5) no

loop_
_geom_contact_atom_site_label_1
_geom_contact_atom_site_label_2
_geom_contact_distance
_geom_contact_site_symmetry_2
_geom_contact_publ_flag
Si11 C12 3.938(4) . no
Si21 C22 3.727(4) . no
Si11 H117 3.47(4) . no
Si11 H12 3.25(3) . no
Si12 H119' 3.27(3) . no
Si13 H17' 3.33(3) . no
Si13 H111' 3.31(4) . no
Si21 H22" 3.14(3) . no
Si22 H219 3.43(3) . no
Si23 H211 3.33(4) . no
N11 N12 2.987(4) . no
N11 N13 2.869(4) . no
N11 C14 2.451(4) . no
N11 C19 2.464(4) . no
N11 C115 3.308(4) . no
N12 N13 2.732(4) . no
N12 C13 2.538(4) . no
N12 N11 2.987(4) . no
N12 C119 3.302(4) . no
N12 C19 2.951(4) . no
N12 C17 2.517(5) . no
N13 C13 2.526(4) . no
N13 C12 3.244(5) . no
N13 N12 2.732(4) . no
N13 C14 3.072(4) . no
N13 C16 2.497(4) . no
N13 N11 2.869(4) . no
N21 C215 3.359(4) . no
N21 N22 2.980(4) . no
N21 N23 2.878(4) . no
N21 C24 2.454(4) . no
N21 C29 2.465(4) . no
N22 C23 2.524(4) . no
N22 C27 2.524(4) . no
N22 C29 2.947(4) . no
N22 C215 3.447(4) . no
N22 C219 3.282(5) . no
N22 N23 2.713(4) . no
N22 N21 2.980(4) . no
N23 N21 2.878(4) . no
N23 C22 3.257(4) . no
N23 C23 2.522(4) . no
N23 C24 3.066(4) . no
N23 C26 2.499(5) . no
N23 N22 2.713(4) . no
N13 H12' 2.73(3) . no
N23 H22' 2.70(3) . no
C11 C216 3.482(6) 2_645 no
C12 Si11 3.938(4) . no
C22 Si21 3.727(4) . no
C22 C212 3.563(6) . no
C11 H115 2.97(3) . no
C111 C115 3.487(5) . no
C11 H14' 2.60(3) . no
C11 H216' 3.04(4) 2_645 no
C11 H216" 3.04(4) 2_645 no
C111 C119 3.419(5) . no
C11 H115' 2.91(3) . no
C111 Si13 4.000(4) . no
C111 C12 3.419(5) . no
C11 H110" 2.74(3) . no
C12 H19 2.55(3) . no
C12 H112 3.09(4) . no
C12 H110 2.86(3) . no
C14 H11' 2.65(3) . no
C115 C119 3.556(5) . no
C115 C11 3.246(5) . no
C15 H115 3.06(3) . no
C115 C111 3.487(5) . no
C115 N11 3.308(4) . no
C115 C15 3.522(6) . no
C16 H119 2.82(3) . no
C16 H19' 2.82(3) . no
C17 H119 2.98(3) . no
C17 H25' 2.99(3) . no
C18 H111 2.98(4) . no
C18 H12' 2.84(3) . no
C119 C111 3.419(5) . no
C119 C115 3.556(5) . no
C19 H16' 3.04(3) . no
C19 H12' 2.63(3) . no
C119 C17 3.287(5) . no
C19 H12" 3.10(3) . no
C119 N12 3.302(4) . no
C119 C16 3.388(5) . no
C21 H210 2.72(3) . no
C21 H24 2.63(3) . no
C21 H215' 2.92(4) . no
C21 H215 2.97(4) . no
C22 H29' 2.55(3) . no
C22 H210" 2.80(3) . no
C22 H212" 2.86(4) . no
C24 H21' 2.58(3) . no
C25 H215' 3.01(3) . no
C25 H122" 2.80(3) . no
C26 H112' 3.08(4) 2_645 no
C26 H29 2.83(3) . no
C26 H219' 2.76(4) . no
C27 H114' 3.09(4) 2_645 no
C27 H219' 2.82(4) . no
C28 H211' 2.96(4) . no
C28 H22' 2.81(3) . no
C29 H26 3.09(3) . no
C29 H22' 2.54(3) . no
C29 H22 3.05(4) . no
C110 H12" 2.81(3) . no
C110 H11 2.66(3) . no
C110 H11' 3.10(3) . no
C111 H12' 3.00(3) . no
C211 C22 3.343(5) . no
C211 C28 3.583(5) . no
C211 Si23 3.975(4) . no
C211 C219 3.473(5) . no
C211 C215 3.532(5) . no
C212 C22 3.563(6) . no
C112 H117' 3.08(4) 4_554 no
C113 H115' 3.04(3) . no
C115 H11' 3.07(3) . no
C215 N21 3.359(4) . no
C215 N22 3.447(4) . no
C115 H15" 2.96(3) . no
C215 C211 3.532(5) . no
C115 H11" 2.88(3) . no
C215 C21 3.271(6) . no
C215 C25 3.464(5) . no
C215 C219 3.523(5) . no
C216 C11 3.482(6) 2_655 no
C119 H111' 2.94(3) . no
C119 H17' 2.67(3) . no
C219 C215 3.523(5) . no
C219 C211 3.473(5) . no
C219 C26 3.376(5) . no
C219 C27 3.301(5) . no
C219 N22 3.282(5) . no
C120 H117" 2.94(4) . no
C120 H19 3.07(3) 4_555 no
C122 H18" 2.84(3) . no
C122 H17' 3.10(3) . no
C210 H21' 3.09(3) . no
C210 H21" 2.67(3) . no
C210 H22 2.73(4) . no
C211 H22' 2.98(3) . no
C212 H22" 3.04(3) . no
C213 H29 3.08(3) 2_555 no
C214 H21" 2.97(4) 4_554 no
C215 H21 2.90(3) . no
C215 H21' 3.07(3) . no
C215 H25 3.01(3) . no
C216 H29' 3.05(3) 2_555 no
C217 H210 3.10(3) 4_554 no
C218 H219 3.08(3) . no
C219 H26' 3.07(3) . no
C219 H25' 3.04(3) . no
C219 H211 3.04(4) . no
C219 H27 2.71(3) . no
C220 H217 3.00(4) . no
C222 H28' 2.94(3) . no
H110' H14 2.46(4) . no
H110' H19' 2.39(4) . no
H110" H11 2.35(4) . no
H110" H14' 2.57(4) . no
H110" H122' 2.59(4) 2_645 no
H110" C11 2.74(3) . no
H111' Si13 3.31(4) . no
H111' H120" 2.46(5) . no
H112' C26 3.08(4) 2_655 no
H112" H16' 2.58(5) 2_655 no
H114' H27 2.46(5) 2_655 no
H114' C27 3.09(4) 2_655 no
H115' C11 2.91(3) . no
H115' C113 3.04(3) . no
H115' H11" 2.31(4) . no
H11 C110 2.66(3) . no
H11 H110" 2.35(4) . no
H11 H12" 2.43(4) . no
H11' H14' 1.97(4) . no
H11' H115 2.53(4) . no
H11' C110 3.10(3) . no
H11' C115 3.07(3) . no
H11' C14 2.65(3) . no
H11" C115 2.88(3) . no
H11" H115' 2.31(4) . no
H11" H12 2.21(4) . no
H12 Si11 3.25(3) . no
H12 H11" 2.21(4) . no
H12 H112 2.45(5) . no
H12' C18 2.84(3) . no
H12' H18' 2.16(5) . no
H12' C19 2.63(3) . no
H12' C111 3.00(3) . no
H12' N13 2.73(3) . no
H12' H120 2.56(4) 4_554 no
H12' H19 2.20(4) . no
H12" C110 2.81(3) . no
H12" H11 2.43(4) . no
H12" C19 3.10(3) . no
H12" H110 2.27(4) . no
H117' H112 2.42(5) 4_555 no
H117' C112 3.08(4) 4_555 no
H14 H19' 2.56(4) . no
H14 H110' 2.46(4) . no
H14 H16' 2.08(4) . no
H14' C11 2.60(3) . no
H14' H15" 2.12(4) . no
H14' H110" 2.57(4) . no
H14' H11' 1.97(4) . no
H117" H120 2.48(5) . no
H117" H119' 2.51(5) . no
H117" C120 2.94(4) . no
H15 H16 2.56(4) . no
H15' H119 2.57(4) . no
H15' H16 2.21(4) . no
H15" C115 2.96(3) . no
H15" H14' 2.12(4) . no
H15" H115 2.29(5) . no
H16 H119 2.37(4) . no
H16 H15 2.56(4) . no
H16 H15' 2.21(4) . no
H16' C19 3.04(3) . no
H16' H14 2.08(4) . no
H16' H112" 2.58(5) 2_645 no
H16' H114 2.54(5) 2_645 no
H17 H19' 2.31(4) . no
H17 H25' 2.55(4) . no
H17 H18 2.28(4) . no
H17' Si13 3.33(3) . no
H17' C119 2.67(3) . no
H17' H18" 2.35(4) . no
H17' H122" 2.46(4) . no
H17' C122 3.10(3) . no
H17' H119 2.38(4) . no
H17' H25' 2.52(4) . no
H119' Si12 3.27(3) . no
H119' H117" 2.51(5) . no
H119' H118 2.54(5) . no
H18 H17 2.28(4) . no
H18 H19 2.52(4) . no
H18' H19 2.20(4) . no
H18' H12' 2.16(5) . no
H18" H17' 2.35(4) . no
H18" C122 2.84(3) . no
H18" H122 2.38(5) . no
H18" H122" 2.53(4) . no
H120' H19 2.43(5) 4_555 no
H19 H12' 2.20(4) . no
H19 H18 2.52(4) . no
H19 H18' 2.20(4) . no
H19 C12 2.55(3) . no
H19 H110 2.50(4) . no
H19 C120 3.07(3) 4_554 no
H19 H120' 2.43(5) 4_554 no
H19' H110' 2.39(4) . no
H19' H14 2.56(4) . no
H19' H17 2.31(4) . no
H19' C16 2.82(3) . no
H120" H111' 2.46(5) . no
H21 C215 2.90(3) . no
H21 H22" 2.28(5) . no
H21 H215 2.38(5) . no
H21' C24 2.58(3) . no
H21' C210 3.09(3) . no
H21' H24 1.92(4) . no
H21' H215' 2.46(5) . no
H21' C215 3.07(3) . no
H21" C210 2.67(3) . no
H21" H210 2.29(5) . no
H21" C214 2.97(4) 4_555 no
H21" H22 2.37(5) . no
H21" H214 2.26(5) 4_555 no
H22 H210" 2.17(5) . no
H22 H29' 2.58(4) . no
H22 C210 2.73(4) . no
H22 H21" 2.37(5) . no
H22 C29 3.05(4) . no
H22' C28 2.81(3) . no
H22' H28" 2.17(4) . no
H22' C29 2.54(3) . no
H22' C211 2.98(3) . no
H22' N23 2.70(3) . no
H22' H29' 2.09(4) . no
H22" H21 2.28(5) . no
H22" H213 2.56(5) . no
H22" C212 3.04(3) . no
H22" H212" 2.37(5) . no
H22" Si21 3.14(3) . no
H122' H110" 2.59(4) 2_655 no
H122" H18" 2.53(4) . no
H122" C25 2.80(3) . no
H122" H17' 2.46(4) . no
H122" H25' 2.49(5) . no
H24 C21 2.63(3) . no
H24 H21' 1.92(4) . no
H24 H25 2.17(4) . no
H24 H210 2.58(4) . no
H24' H210' 2.45(5) . no
H24' H26 2.16(4) . no
H210' H24' 2.45(5) . no
H210' H29 2.40(5) . no
H25 H24 2.17(4) . no
H25 H215' 2.37(4) . no
H25 C215 3.01(3) . no
H25' C17 2.99(3) . no
H25' C219 3.04(3) . no
H25' H17' 2.52(4) . no
H25' H122" 2.49(5) . no
H25' H17 2.55(4) . no
H25' H26' 2.27(4) . no
H25" H26 2.58(4) . no
H25" H26' 2.46(4) . no
H210" H29' 2.53(4) . no
H210" H22 2.17(5) . no
H210" C22 2.80(3) . no
H26 H25" 2.58(4) . no
H26 H24' 2.16(4) . no
H26 C29 3.09(3) . no
H26' H25" 2.46(4) . no
H26' C219 3.07(3) . no
H26' H25' 2.27(4) . no
H26' H219' 2.29(5) . no
H211' C28 2.96(4) . no
H27 H28' 2.21(4) . no
H27 C219 2.71(3) . no
H27 H114' 2.46(5) 2_645 no
H27 H219' 2.22(5) . no
H27' H28 2.37(5) . no
H27' H29 2.27(4) . no
H28 H29' 2.41(4) . no
H28 H27' 2.37(5) . no
H28' H27 2.21(4) . no
H28' C222 2.94(3) . no
H28' H222 2.40(5) . no
H28" H29' 2.28(4) . no
H28" H22' 2.17(4) . no
H28" H216 2.51(5) 2_545 no
H212" H22" 2.37(5) . no
H212" C22 2.86(4) . no
H29 C26 2.83(3) . no
H29 H210' 2.40(5) . no
H29 H27' 2.27(4) . no
H29 C213 3.08(3) 2_545 no
H29 H213" 2.57(5) 2_545 no
H29' H28 2.41(4) . no
H29' H28" 2.28(4) . no
H29' H210" 2.53(4) . no
H29' C22 2.55(3) . no
H29' H22 2.58(4) . no
H29' H22' 2.09(4) . no
H29' C216 3.05(3) 2_545 no
H29' H216 2.28(5) 2_545 no
H213" H217" 2.43(7) . no
H213" H29 2.57(5) 2_555 no
H215' C21 2.92(4) . no
H215' C25 3.01(3) . no
H215' H21' 2.46(5) . no
H215' H25 2.37(4) . no
H216' C11 3.04(4) 2_655 no
H216" C11 3.04(4) 2_655 no
H217' H116 2.47(5) 2_655 no
H217" H213" 2.43(7) . no
H218" H219 2.39(5) . no
H219' C27 2.82(4) . no
H219' C26 2.76(4) . no
H219' H26' 2.29(5) . no
H219' H27 2.22(5) . no
H222' H212 2.58(5) 3_555 no
H110 H19 2.50(4) . no
H110 C12 2.86(3) . no
H110 H12" 2.27(4) . no
H111 C18 2.98(4) . no
H112 H12 2.45(5) . no
H112 H117' 2.42(5) 4_554 no
H112 C12 3.09(4) . no
H113 H117 2.53(5) . no
H114 H16' 2.54(5) 2_655 no
H115 H11' 2.53(4) . no
H115 C11 2.97(3) . no
H115 C15 3.06(3) . no
H115 H15" 2.29(5) . no
H116 H217' 2.47(5) 2_645 no
H117 Si11 3.47(4) . no
H117 H113 2.53(5) . no
H118 H119' 2.54(5) . no
H119 H17' 2.38(4) . no
H119 C16 2.82(3) . no
H119 H16 2.37(4) . no
H119 H15' 2.57(4) . no
H119 C17 2.98(3) . no
H120 H117" 2.48(5) . no
H120 H12' 2.56(4) 4_555 no
H122 H18" 2.38(5) . no
H210 C21 2.72(3) . no
H210 H21" 2.29(5) . no
H210 H24 2.58(4) . no
H210 C217 3.10(3) 4_555 no
H211 Si23 3.33(4) . no
H211 H220 2.50(5) . no
H212 H222' 2.58(5) 3_555 no
H213 H22" 2.56(5) . no
H214 H21" 2.26(5) 4_554 no
H215 C21 2.97(4) . no
H215 H21 2.38(5) . no
H216 H28" 2.51(5) 2_555 no
H216 H29' 2.28(5) 2_555 no
H217 C220 3.00(4) . no
H217 H220 2.55(5) . no
H219 Si22 3.43(3) . no
H219 C218 3.08(3) . no
H219 H218" 2.39(5) . no
H220 H211 2.50(5) . no
H220 H217 2.55(5) . no
H222 H28' 2.40(5) . no

loop_
_geom_torsion_atom_site_label_1
_geom_torsion_atom_site_label_2
_geom_torsion_atom_site_label_3
_geom_torsion_atom_site_label_4
_geom_torsion
_geom_torsion_publ_flag
N12 Sc1 N11 C11 -93.9(2) no
N12 Sc1 N11 C12 148.8(2) no
N12 Sc1 N11 C13 29.77(16) no
N13 Sc1 N11 C11 -164.2(2) no
N13 Sc1 N11 C12 78.5(2) no
N13 Sc1 N11 C13 -40.57(16) no
C111 Sc1 N11 C11 101.7(2) no
C111 Sc1 N11 C12 -15.6(2) no
C111 Sc1 N11 C13 -134.68(18) no
C115 Sc1 N11 C11 1.0(2) no
C115 Sc1 N11 C12 -116.3(2) no
C115 Sc1 N11 C13 124.65(19) no
C119 Sc1 N11 C11 -119.6(3) no
C119 Sc1 N11 C12 123.1(3) no
C119 Sc1 N11 C13 4.0(4) no
N11 Sc1 N12 C14 1.10(19) no
N11 Sc1 N12 C15 122.2(3) no
N11 Sc1 N12 C16 -117.2(2) no
N13 Sc1 N12 C14 75.5(2) no
N13 Sc1 N12 C15 -163.5(3) no
N13 Sc1 N12 C16 -42.82(19) no
C115 Sc1 N12 C14 -85.5(2) no
C115 Sc1 N12 C15 35.6(3) no
C115 Sc1 N12 C16 156.2(2) no
C119 Sc1 N12 C14 172.3(2) no
C119 Sc1 N12 C15 -66.6(3) no
C119 Sc1 N12 C16 54.0(2) no
N11 Sc1 N13 C17 132.0(2) no
N11 Sc1 N13 C18 -112.1(2) no
N11 Sc1 N13 C19 16.26(19) no
N12 Sc1 N13 C17 51.26(19) no
N12 Sc1 N13 C18 167.2(2) no
N12 Sc1 N13 C19 -64.5(2) no
C111 Sc1 N13 C17 -131.1(2) no
C111 Sc1 N13 C18 -15.1(2) no
C111 Sc1 N13 C19 113.2(2) no
C115 Sc1 N13 C17 97.5(3) no
C115 Sc1 N13 C18 -146.5(3) no
C115 Sc1 N13 C19 -18.2(4) no
C119 Sc1 N13 C17 -33.7(2) no
C119 Sc1 N13 C18 82.3(2) no
C119 Sc1 N13 C19 -149.4(2) no
N11 Sc1 C111 Si11 -58.1(3) no
N13 Sc1 C111 Si11 -128.5(3) no
C115 Sc1 C111 Si11 31.4(3) no
C119 Sc1 C111 Si11 135.4(3) no
N11 Sc1 C115 Si12 171.0(2) no
N12 Sc1 C115 Si12 -115.3(2) no
N13 Sc1 C115 Si12 -156.91(16) no
C111 Sc1 C115 Si12 72.4(2) no
C119 Sc1 C115 Si12 -27.0(3) no
N11 Sc1 C119 Si13 -117.1(3) no
N12 Sc1 C119 Si13 -141.8(2) no
N13 Sc1 C119 Si13 -75.7(2) no
C111 Sc1 C119 Si13 21.9(3) no
C115 Sc1 C119 Si13 124.6(2) no
C219 Sc2 N22 C26 -53.2(2) no
N21 Sc2 N23 C27 -131.8(2) no
N21 Sc2 N23 C28 112.3(3) no
N21 Sc2 N23 C29 -15.1(2) no
N22 Sc2 N23 C27 -50.97(19) no
N22 Sc2 N23 C28 -166.9(3) no
N22 Sc2 N23 C29 65.7(2) no
C211 Sc2 N23 C27 133.6(2) no
C211 Sc2 N23 C28 17.7(3) no
C211 Sc2 N23 C29 -109.7(2) no
C215 Sc2 N23 C27 -91.5(3) no
C215 Sc2 N23 C28 152.6(3) no
C215 Sc2 N23 C29 25.2(4) no
C219 Sc2 N23 C27 33.7(2) no
C219 Sc2 N23 C28 -82.2(3) no
C219 Sc2 N23 C29 150.4(2) no
N21 Sc2 C211 Si21 46.8(3) no
N23 Sc2 C211 Si21 117.3(3) no
C215 Sc2 C211 Si21 -43.9(3) no
C219 Sc2 C211 Si21 -147.0(3) no
N21 Sc2 C215 Si22 -175.3(2) no
N22 Sc2 C215 Si22 110.9(2) no
N23 Sc2 C215 Si22 147.30(19) no
C211 Sc2 C215 Si22 -78.8(3) no
C219 Sc2 C215 Si22 23.3(3) no
N21 Sc2 C219 Si23 131.1(3) no
N22 Sc2 C219 Si23 155.4(2) no
N23 Sc2 C219 Si23 89.8(2) no
C211 Sc2 C219 Si23 -7.4(3) no
C215 Sc2 C219 Si23 -111.9(2) no
C219 Sc2 N22 C24 -172.7(2) no
C219 Sc2 N22 C25 66.4(2) no
C215 Sc2 N21 C22 118.3(2) no
C215 Sc2 N21 C23 -123.2(2) no
C219 Sc2 N21 C21 119.6(4) no
C219 Sc2 N21 C22 -122.8(3) no
C219 Sc2 N21 C23 -4.3(4) no
N22 Sc2 N21 C21 94.3(3) no
N22 Sc2 N21 C22 -148.1(2) no
N22 Sc2 N21 C23 -29.61(17) no
N23 Sc2 N21 C21 164.0(3) no
N23 Sc2 N21 C22 -78.4(2) no
N23 Sc2 N21 C23 40.10(17) no
C211 Sc2 N21 C21 -101.5(3) no
C211 Sc2 N21 C22 16.0(2) no
C211 Sc2 N21 C23 134.52(19) no
C215 Sc2 N21 C21 0.8(3) no
N21 Sc2 N22 C26 118.1(2) no
N23 Sc2 N22 C24 -76.3(2) no
N23 Sc2 N22 C25 162.7(2) no
N23 Sc2 N22 C26 43.2(2) no
C215 Sc2 N22 C24 86.9(2) no
N21 Sc2 N22 C24 -1.46(19) no
N21 Sc2 N22 C25 -122.4(2) no
C215 Sc2 N22 C26 -153.6(2) no
C215 Sc2 N22 C25 -34.1(2) no
C113 Si11 C111 Sc1 -10.8(4) no
C112 Si11 C111 Sc1 108.4(3) no
C114 Si11 C111 Sc1 -131.3(3) no
C117 Si12 C115 Sc1 -40.5(3) no
C116 Si12 C115 Sc1 -160.1(2) no
C118 Si12 C115 Sc1 80.2(3) no
C120 Si13 C119 Sc1 -70.5(3) no
C121 Si13 C119 Sc1 170.1(2) no
C122 Si13 C119 Sc1 49.0(3) no
C212 Si21 C211 Sc2 -99.5(3) no
C213 Si21 C211 Sc2 22.5(4) no
C214 Si21 C211 Sc2 140.7(3) no
C217 Si22 C215 Sc2 63.7(3) no
C218 Si22 C215 Sc2 -59.5(3) no
C216 Si22 C215 Sc2 -178.0(3) no
C220 Si23 C219 Sc2 69.9(3) no
C222 Si23 C219 Sc2 -51.7(3) no
C221 Si23 C219 Sc2 -171.1(2) no
Sc1 N11 C13 C19 62.4(2) no
Sc1 N11 C13 C110 -176.7(2) no
C11 N11 C13 C19 -170.3(3) no
C11 N11 C13 C110 -49.4(3) no
C11 N11 C13 C14 70.5(3) no
Sc1 N11 C13 C14 -56.8(2) no
C12 N11 C13 C110 68.3(3) no
C12 N11 C13 C14 -171.8(3) no
C12 N11 C13 C19 -52.6(3) no
Sc1 N12 C14 C13 -33.4(3) no
Sc1 N12 C16 C17 28.1(3) no
C15 N12 C14 C13 -157.9(3) no
C16 N12 C14 C13 84.1(3) no
C15 N12 C16 C17 152.2(3) no
C14 N12 C16 C17 -89.7(3) no
C18 N13 C17 C16 -179.8(3) no
C19 N13 C17 C16 61.4(4) no
C17 N13 C19 C13 -98.7(3) no
C18 N13 C19 C13 144.0(3) no
Sc1 N13 C19 C13 11.4(3) no
Sc1 N13 C17 C16 -56.4(3) no
C22 N21 C23 C210 -68.5(3) no
Sc2 N21 C23 C29 -62.8(3) no
Sc2 N21 C23 C210 176.0(2) no
C21 N21 C23 C24 -69.3(4) no
C21 N21 C23 C29 170.8(3) no
C22 N21 C23 C24 172.6(3) no
C22 N21 C23 C29 52.8(3) no
Sc2 N21 C23 C24 57.1(2) no
C21 N21 C23 C210 49.5(4) no
Sc2 N22 C24 C23 33.8(3) no
C26 N22 C24 C23 -85.3(3) no
Sc2 N22 C26 C27 -29.4(3) no
C25 N22 C24 C23 157.6(3) no
C24 N22 C26 C27 89.5(3) no
C25 N22 C26 C27 -152.6(3) no
Sc2 N23 C27 C26 54.7(3) no
C28 N23 C27 C26 177.0(3) no
C29 N23 C27 C26 -63.6(3) no
Sc2 N23 C29 C23 -13.2(3) no
C27 N23 C29 C23 98.8(3) no
C28 N23 C29 C23 -143.7(3) no
C19 C13 C14 N12 -53.1(4) no
C110 C13 C14 N12 -171.7(3) no
N11 C13 C19 N13 -51.0(3) no
C14 C13 C19 N13 66.0(4) no
C110 C13 C19 N13 -175.5(3) no
N11 C13 C14 N12 64.7(3) no
N12 C16 C17 N13 21.0(4) no
N21 C23 C24 N22 -65.1(3) no
C29 C23 C24 N22 53.1(4) no
C210 C23 C24 N22 171.5(3) no
N21 C23 C29 N23 52.6(4) no
C24 C23 C29 N23 -64.9(4) no
C210 C23 C29 N23 177.4(3) no
N22 C26 C27 N23 -18.7(4) no
